data_2234581
loop_
_publ_author_name
'Liu, Peng'
'Ruan, Chuansheng'
'Li, Tiesheng'
'Ji, Baoming'

_publ_section_title
;
 Cyclohexa-2,5-diene-1,4-dione--1,2,4,5-tetrafluoro-3,6-diiodobenzene
 (1/1)
;
_journal_coeditor_code DS2186
_journal_issue 5
_journal_name_full 'Acta Crystallographica Section E'
_journal_page_first o1431
_journal_paper_doi 10.1107/S1600536812015930
_journal_volume 68
_journal_year 2012
_chemical_formula_iupac 'C6 H4 O2 , C6 F4 I2'
_chemical_formula_moiety 'C6 H4 O2 , C6 F4 I2'
_chemical_formula_sum 'C12 H4 F4 I2 O2'
_chemical_formula_weight 509.95
_chemical_name_systematic
;
Cyclohexa-2,5-diene-1,4-dione--1,2,4,5-tetrafluoro-3,6-diiodobenzene (1/1)
;
_space_group_IT_number 2
_symmetry_cell_setting triclinic
_symmetry_space_group_name_Hall '-P 1'
_symmetry_space_group_name_H-M 'P -1'
_atom_sites_solution_hydrogens geom
_atom_sites_solution_primary direct
_atom_sites_solution_secondary difmap
_audit_creation_method SHELXL-97
_cell_angle_alpha 102.295(5)
_cell_angle_beta 93.861(5)
_cell_angle_gamma 97.781(5)
_cell_formula_units_Z 1
_cell_length_a 5.778(3)
_cell_length_b 6.354(3)
_cell_length_c 10.013(5)
_cell_measurement_reflns_used 1573
_cell_measurement_temperature 296(2)
_cell_measurement_theta_max 25.49
_cell_measurement_theta_min 3.32
_cell_volume 354.1(3)
_computing_cell_refinement 'SAINT (Bruker, 2004)'
_computing_data_collection 'APEX2 (Bruker, 2004)'
_computing_data_reduction 'SAINT (Bruker, 2004)'
_computing_molecular_graphics 'SHELXTL (Sheldrick, 2008) and DIAMOND (Brandenburg, 2006)'
_computing_publication_material 'SHELXTL (Sheldrick, 2008) and PLATON (Spek, 2009)'
_computing_structure_refinement 'SHELXL97 (Sheldrick, 2008)'
_computing_structure_solution 'SHELXS97 (Sheldrick, 2008)'
_diffrn_ambient_temperature 296(2)
_diffrn_measured_fraction_theta_full 0.983
_diffrn_measured_fraction_theta_max 0.983
_diffrn_measurement_device_type 'Bruker APEXII CCD'
_diffrn_measurement_method 'phi and omega scans'
_diffrn_radiation_monochromator graphite
_diffrn_radiation_source 'fine-focus sealed tube'
_diffrn_radiation_type MoK\a
_diffrn_radiation_wavelength 0.71073
_diffrn_reflns_av_R_equivalents 0.0200
_diffrn_reflns_av_sigmaI/netI 0.0278
_diffrn_reflns_limit_h_max 6
_diffrn_reflns_limit_h_min -6
_diffrn_reflns_limit_k_max 7
_diffrn_reflns_limit_k_min -7
_diffrn_reflns_limit_l_max 12
_diffrn_reflns_limit_l_min -12
_diffrn_reflns_number 2585
_diffrn_reflns_theta_full 25.49
_diffrn_reflns_theta_max 25.49
_diffrn_reflns_theta_min 3.32
_exptl_absorpt_coefficient_mu 4.482
_exptl_absorpt_correction_T_max 0.3887
_exptl_absorpt_correction_T_min 0.2488
_exptl_absorpt_correction_type multi-scan
_exptl_absorpt_process_details '(SADABS; Sheldrick, 1996)'
_exptl_crystal_colour yellow
_exptl_crystal_density_diffrn 2.391
_exptl_crystal_density_method 'not measured'
_exptl_crystal_description block
_exptl_crystal_F_000 234
_exptl_crystal_size_max 0.43
_exptl_crystal_size_mid 0.30
_exptl_crystal_size_min 0.26
_refine_diff_density_max 1.337
_refine_diff_density_min -0.759
_refine_ls_extinction_method none
_refine_ls_goodness_of_fit_ref 1.067
_refine_ls_hydrogen_treatment constr
_refine_ls_matrix_type full
_refine_ls_number_parameters 91
_refine_ls_number_reflns 1291
_refine_ls_number_restraints 0
_refine_ls_restrained_S_all 1.067
_refine_ls_R_factor_all 0.0406
_refine_ls_R_factor_gt 0.0325
_refine_ls_shift/su_max 0.000
_refine_ls_shift/su_mean 0.000
_refine_ls_structure_factor_coef Fsqd
_refine_ls_weighting_details 'calc w=1/[\s^2^(Fo^2^)+(0.0571P)^2^+0.0000P] where P=(Fo^2^+2Fc^2^)/3'
_refine_ls_weighting_scheme calc
_refine_ls_wR_factor_gt 0.0801
_refine_ls_wR_factor_ref 0.0869
_reflns_number_gt 1096
_reflns_number_total 1291
_reflns_threshold_expression >2sigma(I)
_cod_data_source_file ds2186.cif
_cod_data_source_block I
_cod_database_code 2234581
_cod_database_fobs_code 2234581

loop_
_symmetry_equiv_pos_as_xyz
'x, y, z'
'-x, -y, -z'

loop_
_atom_site_type_symbol
_atom_site_label
_atom_site_fract_x
_atom_site_fract_y
_atom_site_fract_z
_atom_site_U_iso_or_equiv
_atom_site_adp_type
_atom_site_calc_flag
_atom_site_refinement_flags
_atom_site_occupancy
_atom_site_symmetry_multiplicity
C C1 0.3224(8) 0.5732(8) 0.4260(5) 0.0453(11) Uani d . 1 1
C C2 0.3930(9) 0.3726(8) 0.3786(5) 0.0466(11) Uani d . 1 1
C C3 0.4339(9) 0.6981(8) 0.5494(5) 0.0501(12) Uani d . 1 1
C C4 0.5734(10) 0.8493(9) 0.0745(6) 0.0593(14) Uani d . 1 1
C C5 0.3440(10) 0.8029(10) -0.0092(6) 0.0652(15) Uani d . 1 1
H H5 0.2464 0.6719 -0.0141 0.078 Uiso calc R 1 1
C C6 0.2763(10) 0.9415(10) -0.0761(6) 0.0612(14) Uani d . 1 1
H H6 0.1296 0.9086 -0.1263 0.073 Uiso calc R 1 1
F F1 0.2901(6) 0.2428(6) 0.2593(3) 0.0702(9) Uani d . 1 1
F F2 0.3718(6) 0.8922(5) 0.6021(4) 0.0712(9) Uani d . 1 1
I I1 0.05048(6) 0.67187(6) 0.31973(4) 0.06065(19) Uani d . 1 1
O O1 0.6309(10) 0.7170(8) 0.1376(5) 0.0898(15) Uani d . 1 1

loop_
_atom_site_aniso_label
_atom_site_aniso_U_11
_atom_site_aniso_U_22
_atom_site_aniso_U_33
_atom_site_aniso_U_12
_atom_site_aniso_U_13
_atom_site_aniso_U_23
C1 0.045(3) 0.048(3) 0.043(3) 0.0023(19) -0.003(2) 0.014(2)
C2 0.047(3) 0.047(3) 0.039(3) -0.002(2) -0.007(2) 0.003(2)
C3 0.054(3) 0.045(3) 0.047(3) 0.003(2) 0.001(2) 0.004(2)
C4 0.064(3) 0.058(3) 0.051(3) 0.022(3) -0.013(3) 0.000(3)
C5 0.062(3) 0.068(4) 0.055(3) 0.004(3) -0.011(3) 0.001(3)
C6 0.054(3) 0.069(4) 0.053(3) 0.020(3) -0.017(2) -0.002(3)
F1 0.076(2) 0.067(2) 0.0527(18) 0.0096(16) -0.0214(16) -0.0097(15)
F2 0.084(2) 0.0544(19) 0.068(2) 0.0227(16) -0.0092(17) -0.0052(16)
I1 0.0554(3) 0.0678(3) 0.0610(3) 0.00885(17) -0.00837(17) 0.02435(19)
O1 0.108(4) 0.073(3) 0.085(3) 0.027(3) -0.035(3) 0.016(2)

loop_
_atom_type_symbol
_atom_type_description
_atom_type_scat_dispersion_real
_atom_type_scat_dispersion_imag
_atom_type_scat_source
C C 0.0033 0.0016 'International Tables Vol C Tables 4.2.6.8 and 6.1.1.4'
H H 0.0000 0.0000 'International Tables Vol C Tables 4.2.6.8 and 6.1.1.4'
O O 0.0106 0.0060 'International Tables Vol C Tables 4.2.6.8 and 6.1.1.4'
F F 0.0171 0.0103 'International Tables Vol C Tables 4.2.6.8 and 6.1.1.4'
I I -0.4742 1.8119 'International Tables Vol C Tables 4.2.6.8 and 6.1.1.4'

loop_
_geom_angle_atom_site_label_1
_geom_angle_atom_site_label_2
_geom_angle_atom_site_label_3
_geom_angle_site_symmetry_1
_geom_angle_site_symmetry_3
_geom_angle
C3 C1 C2 . . 116.9(5)
C3 C1 I1 . . 122.0(4)
C2 C1 I1 . . 121.0(4)
F1 C2 C3 . 2_666 118.8(5)
F1 C2 C1 . . 119.7(4)
C3 C2 C1 2_666 . 121.6(4)
F2 C3 C2 . 2_666 118.5(4)
F2 C3 C1 . . 120.0(5)
C2 C3 C1 2_666 . 121.6(5)
O1 C4 C6 . 2_675 123.3(5)
O1 C4 C5 . . 119.7(6)
C6 C4 C5 2_675 . 117.0(5)
C6 C5 C4 . . 121.2(6)
C6 C5 H5 . . 119.4
C4 C5 H5 . . 119.4
C5 C6 C4 . 2_675 121.8(5)
C5 C6 H6 . . 119.1
C4 C6 H6 2_675 . 119.1

loop_
_geom_bond_atom_site_label_1
_geom_bond_atom_site_label_2
_geom_bond_site_symmetry_2
_geom_bond_distance
C1 C3 . 1.381(7)
C1 C2 . 1.388(7)
C1 I1 . 2.079(5)
C2 F1 . 1.346(5)
C2 C3 2_666 1.373(8)
C3 F2 . 1.340(6)
C3 C2 2_666 1.373(8)
C4 O1 . 1.221(7)
C4 C6 2_675 1.483(9)
C4 C5 . 1.478(8)
C5 C6 . 1.298(9)
C5 H5 . 0.9300
C6 C4 2_675 1.483(9)
C6 H6 . 0.9300

loop_
_geom_hbond_atom_site_label_D
_geom_hbond_atom_site_label_H
_geom_hbond_atom_site_label_A
_geom_hbond_site_symmetry_A
_geom_hbond_distance_DH
_geom_hbond_distance_HA
_geom_hbond_distance_DA
_geom_hbond_angle_DHA
C6 H6 F1 2_565 0.93 2.64 3.562 171

loop_
_geom_torsion_atom_site_label_1
_geom_torsion_atom_site_label_2
_geom_torsion_atom_site_label_3
_geom_torsion_atom_site_label_4
_geom_torsion_site_symmetry_1
_geom_torsion_site_symmetry_4
_geom_torsion
C3 C1 C2 F1 . . 179.7(5)
I1 C1 C2 F1 . . 2.5(7)
C3 C1 C2 C3 . 2_666 -0.2(8)
I1 C1 C2 C3 . 2_666 -177.4(4)
C2 C1 C3 F2 . . -179.0(5)
I1 C1 C3 F2 . . -1.9(7)
C2 C1 C3 C2 . 2_666 0.2(8)
I1 C1 C3 C2 . 2_666 177.4(4)
O1 C4 C5 C6 . . 179.1(6)
C6 C4 C5 C6 2_675 . -1.2(10)
C4 C5 C6 C4 . 2_675 1.3(10)
